data_4331462
loop_
_publ_author_name
'Partha P. Jana'
'Sven Lidin'

_publ_contact_author_address
;
CAS Chemical Centre
P O B 124 
221 00 Lund
Sweden
;
_publ_contact_author_email Partha.Jana@polymat.lth.se
_publ_contact_author_fax +46462224012
_publ_contact_author_name 'Patha Pratim Jana'
_publ_contact_author_phone 0046462224769
_publ_section_title
;
Structural Impact of Platinum on the Incommensurably Modulated \g-Brass
Related Composite Structure Pd15Zn54
;
_journal_name_full 'Inorganic Chemistry'
_journal_page_first 9893
_journal_page_last 9901
_journal_paper_doi 10.1021/ic301326p
_journal_volume 51
_journal_year 2012
_chemical_formula_sum 'Nd3.626 Pd2.861 Pt1.139 Zn26.89'
_chemical_formula_weight 2807.7
_space_group_ssg_name Fmmm(\a00)0s0
_symmetry_cell_setting orthorhombic
_cell_angle_alpha 90
_cell_angle_beta 90
_cell_angle_gamma 90
_cell_formula_units_Z 1
_cell_length_a 4.2652(6)
_cell_length_b 9.1319(12)
_cell_length_c 12.9280(15)
_cell_measurement_temperature 293
_cell_modulation_dimension 1
_cell_subsystems_number 2
_cell_volume 503.54(11)
_diffrn_ambient_temperature 293
_diffrn_measured_fraction_theta_full 0.98
_diffrn_measured_fraction_theta_max 0.89
_diffrn_measurement_device 'four-cycle diffractometer'
_diffrn_measurement_device_type 'Oxford Diffraction CCD'
_diffrn_radiation_monochromator graphite
_diffrn_radiation_source 'x-ray tube'
_diffrn_radiation_type 'Mo K\a'
_diffrn_radiation_wavelength 0.71073
_diffrn_reflns_av_R_equivalents 0.058
_diffrn_reflns_av_sigmaI/netI 0.0255
_diffrn_reflns_limit_h_max 5
_diffrn_reflns_limit_h_min -5
_diffrn_reflns_limit_index_m_1_max 3
_diffrn_reflns_limit_index_m_1_min -3
_diffrn_reflns_limit_k_max 12
_diffrn_reflns_limit_k_min -12
_diffrn_reflns_limit_l_max 17
_diffrn_reflns_limit_l_min -17
_diffrn_reflns_number 19491
_diffrn_reflns_theta_full 20.84
_diffrn_reflns_theta_max 28.92
_diffrn_reflns_theta_min 3
_exptl_absorpt_coefficient_mu 50.788
_exptl_absorpt_correction_type multi-scan
_exptl_crystal_density_diffrn 9.2561
_exptl_crystal_F_000 1245
_exptl_crystal_size_max 0.06
_exptl_crystal_size_mid 0.04
_exptl_crystal_size_min 0.04
_refine_diff_density_max 3.14
_refine_diff_density_min -3.03
_refine_ls_extinction_coef 128(16)
_refine_ls_extinction_method 'B-C type 1 gaussian isotropic (Becker & Coppens, 1974)'
_refine_ls_goodness_of_fit_gt 1.45
_refine_ls_goodness_of_fit_ref 1.36
_refine_ls_number_constraints 48
_refine_ls_number_parameters 79
_refine_ls_number_reflns 1156
_refine_ls_number_restraints 0
_refine_ls_R_factor_all 0.0527
_refine_ls_R_factor_gt 0.0319
_refine_ls_shift/su_max 0.0454
_refine_ls_shift/su_mean 0.0074
_refine_ls_structure_factor_coef Fsqd
_refine_ls_weighting_details w=1/(\s^2^(I)+0.0016I^2^)
_refine_ls_weighting_scheme sigma
_refine_ls_wR_factor_gt 0.0938
_refine_ls_wR_factor_ref 0.1043
_reflns_number_gt 848
_reflns_number_total 1156
_reflns_threshold_expression I>3\s(I)
_cod_database_code 4331462
_cod_database_fobs_code 4331462
_[local]_bilbao_database_code 7642ERK6cb

loop_
_space_group_symop_ssg_id
_space_group_symop_ssg_operation_algebraic
1 x1,x2,x3,x4
2 -x1,-x2,x3,-x4
3 -x1,x2,-x3,-x4+1/2
4 x1,-x2,-x3,x4+1/2
5 -x1,-x2,-x3,-x4
6 x1,x2,-x3,x4
7 x1,-x2,x3,x4+1/2
8 -x1,x2,x3,-x4+1/2
9 x1,x2+1/2,x3+1/2,x4
10 -x1,-x2+1/2,x3+1/2,-x4
11 -x1,x2+1/2,-x3+1/2,-x4+1/2
12 x1,-x2+1/2,-x3+1/2,x4+1/2
13 -x1,-x2+1/2,-x3+1/2,-x4
14 x1,x2+1/2,-x3+1/2,x4
15 x1,-x2+1/2,x3+1/2,x4+1/2
16 -x1,x2+1/2,x3+1/2,-x4+1/2
17 x1+1/2,x2,x3+1/2,x4
18 -x1+1/2,-x2,x3+1/2,-x4
19 -x1+1/2,x2,-x3+1/2,-x4+1/2
20 x1+1/2,-x2,-x3+1/2,x4+1/2
21 -x1+1/2,-x2,-x3+1/2,-x4
22 x1+1/2,x2,-x3+1/2,x4
23 x1+1/2,-x2,x3+1/2,x4+1/2
24 -x1+1/2,x2,x3+1/2,-x4+1/2
25 x1+1/2,x2+1/2,x3,x4
26 -x1+1/2,-x2+1/2,x3,-x4
27 -x1+1/2,x2+1/2,-x3,-x4+1/2
28 x1+1/2,-x2+1/2,-x3,x4+1/2
29 -x1+1/2,-x2+1/2,-x3,-x4
30 x1+1/2,x2+1/2,-x3,x4
31 x1+1/2,-x2+1/2,x3,x4+1/2
32 -x1+1/2,x2+1/2,x3,-x4+1/2

loop_
_atom_site_label
_atom_site_type_symbol
_atom_site_fract_x
_atom_site_fract_y
_atom_site_fract_z
_atom_site_adp_type
_atom_site_U_iso_or_equiv
_atom_site_symmetry_multiplicity
_atom_site_occupancy
_atom_site_calc_flag
_atom_site_refinement_flags
_atom_site_disorder_assembly
_atom_site_disorder_group
_atom_site_subsystem_code
Pd1 Pd 0.5 0 0 Uani 0.0096(2) 4 0.715(7) d . . . 1
Pt1 Pt 0.5 0 0 Uani 0.0096(2) 4 0.285(7) d . . . 1
Nd1 Nd 0.5 0.15120(6) 0.17947(5) Uani 0.0136(2) 16 0.227(4) d . . . 1
Zn1 Zn 0.5 0.15120(6) 0.17947(5) Uani 0.0136(2) 16 0.773(4) d . . . 1
Zn2 Zn 0 0 0.12349(8) Uani 0.0158(3) 8 1 d . . . 1
Zn3 Zn 0.75 0.25 0 Uani 0.0156(3) 4 1 d . . . 2

loop_
_atom_site_aniso_label
_atom_site_aniso_type_symbol
_atom_site_aniso_U_11
_atom_site_aniso_U_22
_atom_site_aniso_U_33
_atom_site_aniso_U_12
_atom_site_aniso_U_13
_atom_site_aniso_U_23
Pd1 Pd 0.0106(4) 0.0099(4) 0.0082(4) 0 0 0
Pt1 Pt 0.0106(4) 0.0099(4) 0.0082(4) 0 0 0
Nd1 Nd 0.0156(4) 0.0138(4) 0.0114(4) 0 0 -0.0033(2)
Zn1 Zn 0.0156(4) 0.0138(4) 0.0114(4) 0 0 -0.0033(2)
Zn2 Zn 0.0106(5) 0.0185(6) 0.0183(6) 0 0 0
Zn3 Zn 0.0185(6) 0.0135(5) 0.0147(6) 0 0 0

loop_
_atom_site_displace_Fourier_atom_site_label
_atom_site_displace_Fourier_axis
_atom_site_displace_Fourier_wave_vector_seq_id
_atom_site_displace_Fourier_param_cos
_atom_site_displace_Fourier_param_sin
Pd1 x 1 0 0
Pd1 y 1 0 0.02422(11)
Pd1 z 1 0 0
Pd1 x 2 0 0.0035(2)
Pd1 y 2 0 0
Pd1 z 2 0 0
Pd1 x 3 0 0
Pd1 y 3 0 0.00149(10)
Pd1 z 3 0 0
Pt1 x 1 0 0
Pt1 y 1 0 0.02422(11)
Pt1 z 1 0 0
Pt1 x 2 0 0.0035(2)
Pt1 y 2 0 0
Pt1 z 2 0 0
Pt1 x 3 0 0
Pt1 y 3 0 0.00149(10)
Pt1 z 3 0 0
Nd1 x 1 -0.0666(2) 0
Nd1 y 1 0 -0.01885(8)
Nd1 z 1 0 0.00347(6)
Nd1 x 2 0 -0.0138(2)
Nd1 y 2 0.00519(8) 0
Nd1 z 2 -0.00307(6) 0
Nd1 x 3 0.0062(2) 0
Nd1 y 3 0 0.00525(8)
Nd1 z 3 0 -0.00151(7)
Zn1 x 1 -0.0666(2) 0
Zn1 y 1 0 -0.01885(8)
Zn1 z 1 0 0.00347(6)
Zn1 x 2 0 -0.0138(2)
Zn1 y 2 0.00519(8) 0
Zn1 z 2 -0.00307(6) 0
Zn1 x 3 0.0062(2) 0
Zn1 y 3 0 0.00525(8)
Zn1 z 3 0 -0.00151(7)
Zn2 x 1 0 0
Zn2 y 1 0 0.05131(15)
Zn2 z 1 0 0
Zn2 x 2 0 0.0131(3)
Zn2 y 2 0 0
Zn2 z 2 0.00851(10) 0
Zn2 x 3 0 0
Zn2 y 3 0 0.00400(18)
Zn2 z 3 0 0
Zn3 x 1 0 0
Zn3 y 1 0 0.05665(15)
Zn3 z 1 0 0
Zn3 x 2 0 -0.0388(6)
Zn3 y 2 0 0
Zn3 z 2 0 0
Zn3 x 3 0 0
Zn3 y 3 0 0.00178(15)
Zn3 z 3 0 0

loop_
_atom_site_displace_special_func_atom_site_label
_atom_site_displace_special_func_sawtooth_ax
_atom_site_displace_special_func_sawtooth_ay
_atom_site_displace_special_func_sawtooth_az
_atom_site_displace_special_func_sawtooth_c
_atom_site_displace_special_func_sawtooth_w
? ? ? ? ? ?

loop_
_atom_site_Fourier_wave_vector_seq_id
_jana_atom_site_fourier_wave_vector_q1_coeff
1 1
2 2
3 3

loop_
_atom_site_occ_Fourier_atom_site_label
_atom_site_occ_Fourier_wave_vector_seq_id
_atom_site_occ_Fourier_param_cos
_atom_site_occ_Fourier_param_sin
Pd1 1 0 0
Pd1 2 -0.293(5) 0
Pd1 3 0 0
Pt1 1 0 0
Pt1 2 0.293(5) 0
Pt1 3 0 0
Nd1 1 0 -0.381(4)
Nd1 2 -0.246(3) 0
Nd1 3 0 0.103(3)
Zn1 1 0 0.381(4)
Zn1 2 0.246(3) 0
Zn1 3 0 -0.103(3)

loop_
_atom_site_occ_special_func_atom_site_label
_atom_site_occ_special_func_crenel_c
_atom_site_occ_special_func_crenel_w
? ? ?

loop_
_atom_site_U_Fourier_atom_site_label
_atom_site_U_Fourier_tens_elem
_atom_site_U_Fourier_wave_vector_seq_id
_atom_site_U_Fourier_param_cos
_atom_site_U_Fourier_param_sin
Pd1 U11 1 0 0
Pd1 U22 1 0 0
Pd1 U33 1 0 0
Pd1 U12 1 0.0006(3) 0
Pd1 U13 1 0 0
Pd1 U23 1 0 0
Pd1 U11 2 -0.0013(6) 0
Pd1 U22 2 -0.0004(5) 0
Pd1 U33 2 0.0007(5) 0
Pd1 U12 2 0 0
Pd1 U13 2 0 0
Pd1 U23 2 0 0
Pd1 U11 3 0 0
Pd1 U22 3 0 0
Pd1 U33 3 0 0
Pd1 U12 3 0.0014(4) 0
Pd1 U13 3 0 0
Pd1 U23 3 0 0
Pt1 U11 1 0 0
Pt1 U22 1 0 0
Pt1 U33 1 0 0
Pt1 U12 1 0.0006(3) 0
Pt1 U13 1 0 0
Pt1 U23 1 0 0
Pt1 U11 2 -0.0013(6) 0
Pt1 U22 2 -0.0004(5) 0
Pt1 U33 2 0.0007(5) 0
Pt1 U12 2 0 0
Pt1 U13 2 0 0
Pt1 U23 2 0 0
Pt1 U11 3 0 0
Pt1 U22 3 0 0
Pt1 U33 3 0 0
Pt1 U12 3 0.0014(4) 0
Pt1 U13 3 0 0
Pt1 U23 3 0 0
Nd1 U11 1 0 0.0077(5)
Nd1 U22 1 0 0.0018(4)
Nd1 U33 1 0 0.0011(4)
Nd1 U12 1 -0.0016(3) 0
Nd1 U13 1 0.0028(3) 0
Nd1 U23 1 0 -0.0021(3)
Nd1 U11 2 -0.0013(6) 0
Nd1 U22 2 0.0039(4) 0
Nd1 U33 2 -0.0007(5) 0
Nd1 U12 2 0 -0.0005(3)
Nd1 U13 2 0 0.0013(3)
Nd1 U23 2 -0.0006(3) 0
Nd1 U11 3 0 0.0013(6)
Nd1 U22 3 0 0.0017(4)
Nd1 U33 3 0 -0.0015(5)
Nd1 U12 3 0.0014(4) 0
Nd1 U13 3 0.0005(4) 0
Nd1 U23 3 0 -0.0006(4)
Zn1 U11 1 0 0.0077(5)
Zn1 U22 1 0 0.0018(4)
Zn1 U33 1 0 0.0011(4)
Zn1 U12 1 -0.0016(3) 0
Zn1 U13 1 0.0028(3) 0
Zn1 U23 1 0 -0.0021(3)
Zn1 U11 2 -0.0013(6) 0
Zn1 U22 2 0.0039(4) 0
Zn1 U33 2 -0.0007(5) 0
Zn1 U12 2 0 -0.0005(3)
Zn1 U13 2 0 0.0013(3)
Zn1 U23 2 -0.0006(3) 0
Zn1 U11 3 0 0.0013(6)
Zn1 U22 3 0 0.0017(4)
Zn1 U33 3 0 -0.0015(5)
Zn1 U12 3 0.0014(4) 0
Zn1 U13 3 0.0005(4) 0
Zn1 U23 3 0 -0.0006(4)
Zn2 U11 1 0 0
Zn2 U22 1 0 0
Zn2 U33 1 0 0
Zn2 U12 1 0.0052(6) 0
Zn2 U13 1 0 0
Zn2 U23 1 0 -0.0070(6)
Zn2 U11 2 0.0015(7) 0
Zn2 U22 2 0.0007(8) 0
Zn2 U33 2 -0.0039(8) 0
Zn2 U12 2 0 0
Zn2 U13 2 0 0.0040(5)
Zn2 U23 2 0 0
Zn2 U11 3 0 0
Zn2 U22 3 0 0
Zn2 U33 3 0 0
Zn2 U12 3 0.0052(7) 0
Zn2 U13 3 0 0
Zn2 U23 3 0 0.0044(7)
Zn3 U11 1 0 0
Zn3 U22 1 0 0
Zn3 U33 1 0 0
Zn3 U12 1 -0.0099(7) 0
Zn3 U13 1 0 0
Zn3 U23 1 0 0
Zn3 U11 2 0.0093(9) 0
Zn3 U22 2 0.0045(7) 0
Zn3 U33 2 -0.0031(7) 0
Zn3 U12 2 0 0
Zn3 U13 2 0 0
Zn3 U23 2 0 0
Zn3 U11 3 0 0
Zn3 U22 3 0 0
Zn3 U33 3 0 0
Zn3 U12 3 0.0001(6) 0
Zn3 U13 3 0 0
Zn3 U23 3 0 0

loop_
_atom_type_symbol
_atom_type_scat_dispersion_real
_atom_type_scat_dispersion_imag
_atom_type_scat_source
Nd -0.1943 3.0179 'International Tables Vol C tables 4.2.6.8 and 6.1.1.1'
Pd -0.9988 1.0072 'International Tables Vol C tables 4.2.6.8 and 6.1.1.1'
Pt -1.7033 8.3905 'International Tables Vol C tables 4.2.6.8 and 6.1.1.1'
Zn 0.2839 1.4301 'International Tables Vol C tables 4.2.6.8 and 6.1.1.1'

loop_
_cell_subsystem_code
_cell_subsystem_description
_cell_subsystem_matrix_W_1_1
_cell_subsystem_matrix_W_1_2
_cell_subsystem_matrix_W_1_3
_cell_subsystem_matrix_W_1_4
_cell_subsystem_matrix_W_2_1
_cell_subsystem_matrix_W_2_2
_cell_subsystem_matrix_W_2_3
_cell_subsystem_matrix_W_2_4
_cell_subsystem_matrix_W_3_1
_cell_subsystem_matrix_W_3_2
_cell_subsystem_matrix_W_3_3
_cell_subsystem_matrix_W_3_4
_cell_subsystem_matrix_W_4_1
_cell_subsystem_matrix_W_4_2
_cell_subsystem_matrix_W_4_3
_cell_subsystem_matrix_W_4_4
1 '1-st subsystem' 1 0 0 0 0 1 0 0 0 0 1 0 0 0 0 1
2 '2-nd subsystem' 1 0 0 1 0 1 0 0 0 0 1 0 0 0 0 1

loop_
_cell_wave_vector_seq_id
_cell_wave_vector_x
_cell_wave_vector_y
_cell_wave_vector_z
1 0.629000 0.000000 0.000000

loop_
_geom_bond_atom_site_label_1
_geom_bond_atom_site_label_2
_geom_bond_site_ssg_symmetry_1
_geom_bond_site_ssg_symmetry_2
_geom_bond_distance_av
_geom_bond_distance_min
_geom_bond_distance_max
_geom_bond_publ_flag
Pd1 Pd2 . . 2.89(4) 2.56(3) 3.45(5) ?
Pd1 Pd2 . 25_4455 3.37(8) 2.65(4) 4.32(14) ?
Pd1 Pd2 . 25_5455 2.61(6) 1.63(3) 3.70(9) ?
Pd1 Pd2 . 2_6555 2.88(4) 2.56(3) 3.45(5) ?
Pd1 Pd2 . 26_5555 2.62(6) 1.63(3) 3.70(9) ?
Pd1 Pd2 . 26_6555 3.39(9) 2.65(4) 4.32(14) ?
Pd1 Pd2 . 3_6555 2.88(4) 2.56(3) 3.45(5) ?
Pd1 Pd2 . 27_5455 2.60(6) 1.63(3) 3.70(9) ?
Pd1 Pd2 . 27_6455 3.37(8) 2.65(4) 4.32(14) ?
Pd1 Pd2 . 4_5555 2.88(4) 2.56(3) 3.45(5) ?
Pd1 Pd2 . 28_4555 3.39(9) 2.65(4) 4.32(14) ?
Pd1 Pd2 . 28_5555 2.61(6) 1.63(3) 3.70(9) ?
Pd1 Zn2 . . 2.715(9) 2.553(12) 2.888(13) ?
Pd1 Zn2 . 2_6555 2.718(9) 2.553(12) 2.888(13) ?
Pd1 Zn2 . 3_6555 2.715(9) 2.553(12) 2.888(13) ?
Pd1 Zn2 . 4_5555 2.718(9) 2.553(12) 2.888(13) ?
Pd1 Zn3 . 1_4555 2.66(6) 2.62(6) 2.71(6) ?
Pd1 Zn3 . . 2.66(6) 2.62(6) 2.71(6) ?
Pd1 Zn3 . 3_6555 2.66(6) 2.62(6) 2.71(6) ?
Pd1 Zn3 . 3_7555 2.66(6) 2.62(6) 2.71(6) ?
Pd2 Pd2 . 1_4555 4.28(16) 1.69(8) 6.9(2) ?
Pd2 Pd2 . 1_6555 4.32(16) 1.69(8) 6.9(2) ?
Pd2 Pd2 . 26_5555 1.35(7) 1.01(7) 1.69(7) ?
Pd2 Pd2 . 26_6555 3.27(13) 0.60(6) 5.90(19) ?
Pd2 Pd2 . 3_5555 3.28(13) 1.48(9) 5.01(18) ?
Pd2 Pd2 . 3_6555 1.21(8) 0.22(4) 2.43(10) ?
Pd2 Pd2 . 3_7555 5.32(19) 2.41(10) 8.2(3) ?
Pd2 Pd2 . 28_4555 2.31(10) 0.70(6) 3.87(14) ?
Pd2 Pd2 . 28_5555 2.32(10) 0.70(6) 3.87(14) ?
Pd2 Zn2 . . 2.97(3) 2.442(15) 3.63(5) ?
Pd2 Zn2 . 26_5555 3.05(5) 2.302(9) 4.16(10) ?
Pd2 Zn2 . 26_6555 3.64(8) 2.65(3) 4.74(12) ?
Pd2 Zn2 . 3_6555 2.97(3) 2.442(15) 3.63(5) ?
Pd2 Zn2 . 28_4555 3.05(5) 2.302(9) 4.16(10) ?
Pd2 Zn2 . 28_5555 3.64(8) 2.65(3) 4.74(12) ?
Pd2 Zn3 . 1_4555 3.59(5) 2.70(3) 4.46(8) ?
Pd2 Zn3 . . 4.10(7) 2.63(4) 5.62(11) ?
Pd2 Zn3 . 25_4555 2.68(3) 2.18(2) 3.14(5) ?
Pd2 Zn3 . 3_6555 3.59(5) 2.70(3) 4.46(8) ?
Pd2 Zn3 . 3_7555 4.10(7) 2.63(4) 5.62(11) ?
Pd2 Zn3 . 27_6555 2.68(3) 2.18(2) 3.14(5) ?
Zn2 Zn2 . 2_6555 2.766(11) 2.735(15) 2.797(10) ?
Zn2 Zn2 . 26_5555 2.82(5) 2.78(4) 2.89(7) ?
Zn2 Zn2 . 26_6555 2.82(5) 2.78(4) 2.89(7) ?
Zn2 Zn2 . 19_5555 2.81(6) 2.47(4) 3.16(7) ?
Zn2 Zn2 . 19_6555 2.81(6) 2.47(4) 3.16(7) ?
Zn2 Zn2 . 12_5555 2.595(12) 2.562(15) 2.629(10) ?
Zn2 Zn3 . 1_4555 2.70(6) 2.62(6) 2.78(4) ?
Zn2 Zn3 . . 2.70(6) 2.62(6) 2.78(4) ?
Zn2 Zn3 . 25_4555 3.306(12) 2.543(19) 4.045(19) ?
Zn2 Zn3 . 19_6555 2.988(14) 2.643(17) 3.399(17) ?
